data_2014823
loop_
_publ_author_name
'Orisaku, Keiko Komori'
'Hagiwara, Mieko'
'Ohgo, Yoshiki'
'Arai, Yoshifusa'
'Ohgo, Yoshiaki'

_publ_section_title
;[(<i>S</i>)-1-Carbamoylethyl]bis(dimethylglyoximato-\k^2^<i>N</i>,<i>N</i>')[(<i>S</i>)-1-phenylethylamine]cobalt(III)
 and
 bis(dimethylglyoximato-\k^2^<i>N</i>,<i>N</i>')[(<i>R</i>)-1-(<i>N</i>-methylcarbamoyl)ethyl][(<i>R</i>)-1-phenylethylamine]cobalt(III)
 monohydrate
;
_journal_issue 4
_journal_name_full 'Acta Crystallographica Section C'
_journal_page_first m190
_journal_page_last m193
_journal_paper_doi 10.1107/S0108270105004725
_journal_volume 61
_journal_year 2005
_chemical_formula_iupac '[Co (C4 H8 N O) (C4 H7 N2 O2)2 (C8 H11 N)] , H2 O'
_chemical_formula_moiety 'C20 H33 Co N6 O5 , H2 O'
_chemical_formula_sum 'C20 H35 Co N6 O6'
_chemical_formula_weight 514.47
_chemical_name_common cobaloxime
_chemical_name_systematic
;
bis(dimethylglyoximato-\k^2^N,N')[(R)-1-(N-methylcarbamoyl)ethyl][(R)-
1-phenylethylamine]cobalt(III) monohydrate
;
_space_group_IT_number 19
_symmetry_cell_setting orthorhombic
_symmetry_space_group_name_Hall 'P 2ac 2ab'
_symmetry_space_group_name_H-M 'P 21 21 21'
_atom_sites_solution_hydrogens geom
_atom_sites_solution_primary direct
_atom_sites_solution_secondary difmap
_audit_creation_method SHELXL97
_cell_angle_alpha 90.00
_cell_angle_beta 90.00
_cell_angle_gamma 90.00
_cell_formula_units_Z 4
_cell_length_a 14.1206(19)
_cell_length_b 14.169(2)
_cell_length_c 12.372(2)
_cell_measurement_reflns_used 25
_cell_measurement_temperature 293
_cell_measurement_theta_max 14.7
_cell_measurement_theta_min 12.8
_cell_volume 2475.3(6)
_computing_cell_refinement 'MSC/AFC Diffractometer Control Software'
_computing_data_collection
;
MSC/AFC Diffractometer Control Software (Molecular Structure Corporation,
1992)
;
_computing_data_reduction 'TEXSAN (Molecular Structure Corporation, 1992)'
_computing_molecular_graphics 'SV (Nemoto & Ohashi, 1993) and ORTEP (Johnson, 1965)'
_computing_publication_material SHELXL97
_computing_structure_refinement 'SHELXL97 (Sheldrick, 1997)'
_computing_structure_solution 'SIR92 (Altomare et al., 1993)'
_diffrn_ambient_temperature 293
_diffrn_measured_fraction_theta_full 0.999
_diffrn_measured_fraction_theta_max 0.999
_diffrn_measurement_device_type 'Rigaku AFC-7R'
_diffrn_measurement_method \w/2\q
_diffrn_radiation_monochromator graphite
_diffrn_radiation_source 'rotating anode'
_diffrn_radiation_type MoK\a
_diffrn_radiation_wavelength 0.71069
_diffrn_reflns_av_R_equivalents 0.0393
_diffrn_reflns_av_sigmaI/netI 0.1453
_diffrn_reflns_limit_h_max 18
_diffrn_reflns_limit_h_min -10
_diffrn_reflns_limit_k_max 18
_diffrn_reflns_limit_k_min 0
_diffrn_reflns_limit_l_max 16
_diffrn_reflns_limit_l_min -9
_diffrn_reflns_number 4662
_diffrn_reflns_theta_full 27.50
_diffrn_reflns_theta_max 27.50
_diffrn_reflns_theta_min 2.62
_diffrn_standards_decay_% -0.80
_diffrn_standards_interval_count 100
_diffrn_standards_interval_time 50
_diffrn_standards_number 3
_exptl_absorpt_coefficient_mu 0.739
_exptl_absorpt_correction_T_max 0.9171
_exptl_absorpt_correction_T_min 0.8378
_exptl_absorpt_correction_type '\y scan'
_exptl_absorpt_process_details '(North <i>et al.</i>, 1968)'
_exptl_crystal_colour red
_exptl_crystal_density_diffrn 1.380
_exptl_crystal_density_meas ?
_exptl_crystal_density_method 'not measured'
_exptl_crystal_description needle
_exptl_crystal_F_000 1088
_exptl_crystal_size_max 0.25
_exptl_crystal_size_mid 0.15
_exptl_crystal_size_min 0.12
_refine_diff_density_max 0.425
_refine_diff_density_min -0.800
_refine_ls_abs_structure_details 'Flack (1983), with how many Friedel pairs'
_refine_ls_abs_structure_Flack 0.02(3)
_refine_ls_extinction_method none
_refine_ls_goodness_of_fit_ref 0.981
_refine_ls_hydrogen_treatment mixed
_refine_ls_matrix_type full
_refine_ls_number_parameters 317
_refine_ls_number_reflns 3581
_refine_ls_number_restraints 2
_refine_ls_restrained_S_all 0.980
_refine_ls_R_factor_all 0.1613
_refine_ls_R_factor_gt 0.0381
_refine_ls_shift/su_max 0.000
_refine_ls_shift/su_mean 0.000
_refine_ls_structure_factor_coef Fsqd
_refine_ls_weighting_details 'calc w = 1/[\s^2^(Fo^2^)+(0.0290P)^2^] where P=(Fo^2^+2Fc^2^)/3'
_refine_ls_weighting_scheme calc
_refine_ls_wR_factor_gt 0.0783
_refine_ls_wR_factor_ref 0.1048
_reflns_number_gt 1749
_reflns_number_total 3581
_reflns_threshold_expression I>2\s(I)
_cod_data_source_file gd1367.cif
_cod_data_source_block II
_cod_depositor_comments
;
The following automatic conversions were performed:

'_exptl_crystal_density_meas' value 'not measured' was changed to '?'
- the value is perceived as not measured.

Automatic conversion script
Id: cif_fix_values 3008 2015-01-20 13:52:24Z robertas 
;
_cod_original_sg_symbol_Hall P2ac2ab
_cod_original_sg_symbol_H-M P212121
_cod_database_code 2014823
_cod_database_fobs_code 2014823

loop_
_symmetry_equiv_pos_as_xyz
'x, y, z'
'-x+1/2, -y, z+1/2'
'x+1/2, -y+1/2, -z'
'-x, y+1/2, -z+1/2'

loop_
_atom_site_label
_atom_site_fract_x
_atom_site_fract_y
_atom_site_fract_z
_atom_site_U_iso_or_equiv
_atom_site_adp_type
_atom_site_calc_flag
_atom_site_refinement_flags
_atom_site_occupancy
_atom_site_disorder_assembly
_atom_site_disorder_group
_atom_site_type_symbol
Co1 0.42129(6) 0.26852(6) 0.32901(7) 0.0319(2) Uani d . 1 . . Co
O1 0.4301(4) 0.0758(3) 0.4031(3) 0.0452(12) Uani d . 1 . . O
H1 0.4232 0.0704 0.3376 0.068 Uiso calc R 1 . . H
O2 0.4526(3) 0.4341(3) 0.4552(4) 0.0550(15) Uani d . 1 . . O
O3 0.4225(4) 0.4594(3) 0.2582(4) 0.0550(13) Uani d . 1 . . O
H3 0.4349 0.4633 0.3228 0.082 Uiso calc R 1 . . H
O4 0.4000(3) 0.1035(3) 0.2035(3) 0.0431(13) Uani d . 1 . . O
O5 0.2098(3) 0.1949(3) 0.4989(4) 0.0516(14) Uani d . 1 . . O
O6 0.2008(4) 0.0629(3) 0.6684(5) 0.0693(15) Uani d D 1 . . O
H6F 0.156(4) 0.014(4) 0.650(6) 0.083 Uiso d D 1 . . H
H6G 0.201(5) 0.096(5) 0.601(4) 0.083 Uiso d D 1 . . H
N1 0.4319(4) 0.1690(4) 0.4298(4) 0.0372(14) Uani d . 1 . . N
N2 0.4416(4) 0.3403(4) 0.4557(4) 0.0397(16) Uani d . 1 . . N
N3 0.4104(4) 0.3685(4) 0.2313(4) 0.0362(15) Uani d . 1 . . N
N4 0.3993(3) 0.1970(4) 0.2021(4) 0.0315(14) Uani d . 1 . . N
N5 0.2240(4) 0.1159(4) 0.3431(5) 0.0411(13) Uani d . 1 . . N
H5 0.2360 0.1189 0.2750 0.049 Uiso calc R 1 . . H
N6 0.5669(3) 0.2641(3) 0.3100(3) 0.0360(12) Uani d . 1 . . N
H6D 0.5851 0.3226 0.2910 0.043 Uiso calc R 1 . . H
H6E 0.5915 0.2532 0.3760 0.043 Uiso calc R 1 . . H
C1 0.4424(5) 0.1925(5) 0.5307(6) 0.0374(17) Uani d . 1 . . C
C2 0.4483(5) 0.2935(5) 0.5466(5) 0.0405(19) Uani d . 1 . . C
C3 0.3893(5) 0.3468(5) 0.1328(5) 0.0375(18) Uani d . 1 . . C
C4 0.3844(4) 0.2456(4) 0.1147(5) 0.0316(16) Uani d . 1 . . C
C5 0.4486(5) 0.1210(5) 0.6200(5) 0.059(2) Uani d . 1 . . C
H5A 0.4794 0.0652 0.5938 0.089 Uiso calc R 1 . . H
H5B 0.3860 0.1053 0.6443 0.089 Uiso calc R 1 . . H
H5C 0.4843 0.1469 0.6791 0.089 Uiso calc R 1 . . H
C6 0.4635(5) 0.3421(5) 0.6533(5) 0.058(2) Uani d . 1 . . C
H6A 0.4367 0.4043 0.6505 0.087 Uiso calc R 1 . . H
H6B 0.5301 0.3465 0.6678 0.087 Uiso calc R 1 . . H
H6C 0.4333 0.3065 0.7096 0.087 Uiso calc R 1 . . H
C7 0.3748(5) 0.4193(5) 0.0462(5) 0.057(2) Uani d . 1 . . C
H7A 0.4120 0.4742 0.0623 0.085 Uiso calc R 1 . . H
H7B 0.3091 0.4362 0.0429 0.085 Uiso calc R 1 . . H
H7C 0.3942 0.3937 -0.0222 0.085 Uiso calc R 1 . . H
C8 0.3672(5) 0.2002(5) 0.0070(5) 0.055(2) Uani d . 1 . . C
H8A 0.3379 0.1398 0.0174 0.082 Uiso calc R 1 . . H
H8B 0.4265 0.1921 -0.0299 0.082 Uiso calc R 1 . . H
H8C 0.3263 0.2397 -0.0354 0.082 Uiso calc R 1 . . H
C9 0.2752(4) 0.2786(4) 0.3471(5) 0.0377(16) Uani d . 1 . . C
H9 0.2489 0.2781 0.2738 0.045 Uiso calc R 1 . . H
C10 0.2342(5) 0.1939(5) 0.4035(6) 0.0358(17) Uani d . 1 . . C
C11 0.1930(5) 0.0255(5) 0.3894(5) 0.056(2) Uani d . 1 . . C
H11A 0.1710 -0.0151 0.3325 0.084 Uiso calc R 1 . . H
H11B 0.1426 0.0365 0.4399 0.084 Uiso calc R 1 . . H
H11C 0.2452 -0.0039 0.4259 0.084 Uiso calc R 1 . . H
C12 0.2403(5) 0.3703(5) 0.3996(6) 0.058(2) Uani d . 1 . . C
H12A 0.2723 0.4231 0.3676 0.087 Uiso calc R 1 . . H
H12B 0.2533 0.3687 0.4757 0.087 Uiso calc R 1 . . H
H12C 0.1733 0.3766 0.3884 0.087 Uiso calc R 1 . . H
C13 0.6150(4) 0.1976(5) 0.2341(5) 0.0374(18) Uani d . 1 . . C
H13 0.5831 0.1362 0.2384 0.045 Uiso calc R 1 . . H
C14 0.6111(4) 0.2314(5) 0.1186(5) 0.0352(16) Uani d . 1 . . C
C15 0.6140(5) 0.3244(5) 0.0864(6) 0.0416(19) Uani d . 1 . . C
H15 0.6153 0.3717 0.1386 0.050 Uiso calc R 1 . . H
C16 0.6151(5) 0.3490(6) -0.0212(7) 0.060(2) Uani d . 1 . . C
H16 0.6152 0.4123 -0.0412 0.073 Uiso calc R 1 . . H
C17 0.6160(5) 0.2807(8) -0.0981(6) 0.069(3) Uani d . 1 . . C
H17 0.6166 0.2977 -0.1708 0.082 Uiso calc R 1 . . H
C18 0.6161(6) 0.1875(7) -0.0704(7) 0.067(3) Uani d . 1 . . C
H18 0.6183 0.1411 -0.1235 0.081 Uiso calc R 1 . . H
C19 0.6129(5) 0.1629(5) 0.0371(6) 0.054(2) Uani d . 1 . . C
H19 0.6120 0.0994 0.0560 0.065 Uiso calc R 1 . . H
C20 0.7181(5) 0.1843(6) 0.2658(6) 0.069(3) Uani d . 1 . . C
H20A 0.7214 0.1567 0.3365 0.103 Uiso calc R 1 . . H
H20B 0.7494 0.2444 0.2662 0.103 Uiso calc R 1 . . H
H20C 0.7485 0.1433 0.2146 0.103 Uiso calc R 1 . . H

loop_
_atom_site_aniso_label
_atom_site_aniso_U_11
_atom_site_aniso_U_22
_atom_site_aniso_U_33
_atom_site_aniso_U_12
_atom_site_aniso_U_13
_atom_site_aniso_U_23
Co1 0.0353(4) 0.0307(4) 0.0296(4) -0.0015(4) -0.0001(5) 0.0016(4)
O1 0.055(3) 0.031(2) 0.050(3) 0.003(3) 0.003(3) -0.001(2)
O2 0.067(4) 0.038(3) 0.060(3) -0.011(3) -0.006(3) -0.008(2)
O3 0.080(4) 0.030(3) 0.055(3) -0.007(3) -0.002(3) 0.005(2)
O4 0.056(3) 0.031(3) 0.042(3) 0.001(2) 0.007(2) -0.006(2)
O5 0.068(4) 0.052(3) 0.036(3) -0.006(3) 0.017(3) 0.000(3)
O6 0.093(4) 0.062(4) 0.053(3) -0.017(3) -0.006(4) 0.014(3)
N1 0.032(4) 0.035(3) 0.044(3) 0.000(3) -0.008(3) 0.003(3)
N2 0.042(4) 0.045(4) 0.032(3) -0.004(3) 0.004(3) -0.002(3)
N3 0.041(4) 0.030(3) 0.038(4) -0.003(3) -0.001(3) 0.007(3)
N4 0.026(3) 0.028(3) 0.041(3) -0.002(2) 0.000(2) -0.007(2)
N5 0.041(3) 0.047(3) 0.035(3) 0.000(3) 0.005(3) 0.006(3)
N6 0.037(3) 0.040(3) 0.031(3) 0.000(3) -0.002(3) 0.005(3)
C1 0.024(4) 0.048(4) 0.041(4) -0.002(3) 0.003(3) 0.010(3)
C2 0.037(5) 0.059(5) 0.026(4) -0.010(4) 0.002(3) 0.001(4)
C3 0.033(4) 0.049(5) 0.030(4) -0.001(4) -0.003(3) 0.010(3)
C4 0.028(3) 0.042(5) 0.024(3) -0.004(3) -0.002(3) 0.000(3)
C5 0.072(6) 0.060(5) 0.046(5) -0.005(4) -0.010(4) 0.019(4)
C6 0.052(5) 0.095(6) 0.026(4) -0.015(4) -0.008(4) -0.007(4)
C7 0.058(5) 0.058(5) 0.053(5) -0.008(4) -0.011(4) 0.021(4)
C8 0.045(4) 0.082(6) 0.038(4) -0.013(4) -0.005(3) -0.019(4)
C9 0.027(3) 0.040(4) 0.046(4) 0.004(3) 0.006(3) 0.004(4)
C10 0.028(4) 0.044(4) 0.035(4) -0.004(3) -0.004(3) 0.002(4)
C11 0.059(5) 0.046(5) 0.063(5) -0.005(4) 0.009(4) 0.007(4)
C12 0.045(5) 0.047(5) 0.082(6) 0.016(4) 0.016(5) 0.005(4)
C13 0.033(4) 0.036(4) 0.044(4) 0.007(3) -0.002(3) -0.003(3)
C14 0.027(3) 0.046(4) 0.032(3) -0.004(4) 0.005(3) -0.007(4)
C15 0.044(5) 0.042(5) 0.039(4) -0.002(4) 0.002(3) 0.003(3)
C16 0.045(5) 0.072(6) 0.064(6) 0.001(4) 0.010(4) 0.023(5)
C17 0.053(5) 0.119(8) 0.033(4) -0.009(6) 0.000(4) 0.012(6)
C18 0.053(6) 0.101(7) 0.047(5) -0.013(5) 0.007(4) -0.015(5)
C19 0.062(6) 0.050(5) 0.052(5) 0.000(4) -0.001(4) -0.004(4)
C20 0.053(5) 0.104(7) 0.049(5) 0.026(5) -0.002(4) -0.002(5)

loop_
_atom_type_symbol
_atom_type_description
_atom_type_scat_dispersion_real
_atom_type_scat_dispersion_imag
_atom_type_scat_source
C C 0.0033 0.0016 'International Tables Vol C Tables 4.2.6.8 and 6.1.1.4'
H H 0.0000 0.0000 'International Tables Vol C Tables 4.2.6.8 and 6.1.1.4'
N N 0.0061 0.0033 'International Tables Vol C Tables 4.2.6.8 and 6.1.1.4'
O O 0.0106 0.0060 'International Tables Vol C Tables 4.2.6.8 and 6.1.1.4'
Co Co 0.3494 0.9721 'International Tables Vol C Tables 4.2.6.8 and 6.1.1.4'

loop_
_geom_angle_atom_site_label_1
_geom_angle_atom_site_label_2
_geom_angle_atom_site_label_3
_geom_angle
_geom_angle_publ_flag
N3 Co1 N1 179.0(3) ?
N3 Co1 N2 98.1(2) ?
N1 Co1 N2 80.9(2) ?
N3 Co1 N4 81.7(2) ?
N1 Co1 N4 99.3(2) ?
N2 Co1 N4 179.3(2) ?
N3 Co1 N6 91.8(2) ?
N1 Co1 N6 88.5(2) ?
N2 Co1 N6 87.7(2) ?
N4 Co1 N6 93.0(2) ?
N3 Co1 C9 86.3(3) ?
N1 Co1 C9 93.4(3) ?
N2 Co1 C9 91.4(3) ?
N4 Co1 C9 87.9(2) ?
N6 Co1 C9 177.8(2) yes
N1 O1 H1 109.5 ?
N3 O3 H3 109.5 ?
H6F O6 H6G 99(6) ?
C1 N1 O1 118.9(5) ?
C1 N1 Co1 116.9(5) ?
O1 N1 Co1 124.2(4) ?
C2 N2 O2 119.9(6) ?
C2 N2 Co1 116.8(5) ?
O2 N2 Co1 123.2(4) ?
C3 N3 O3 119.5(6) ?
C3 N3 Co1 116.7(5) ?
O3 N3 Co1 123.8(4) ?
C4 N4 O4 122.8(5) ?
C4 N4 Co1 115.7(4) ?
O4 N4 Co1 121.5(4) ?
C10 N5 C11 122.2(5) yes
C10 N5 H5 118.9 ?
C11 N5 H5 118.9 ?
C13 N6 Co1 122.8(4) ?
C13 N6 H6D 106.6 ?
Co1 N6 H6D 106.6 ?
C13 N6 H6E 106.6 ?
Co1 N6 H6E 106.6 ?
H6D N6 H6E 106.6 ?
N1 C1 C2 112.9(6) ?
N1 C1 C5 122.7(7) ?
C2 C1 C5 124.3(7) ?
N2 C2 C1 112.3(6) ?
N2 C2 C6 122.1(6) ?
C1 C2 C6 125.5(7) ?
N3 C3 C4 113.0(6) ?
N3 C3 C7 122.9(7) ?
C4 C3 C7 124.1(6) ?
N4 C4 C3 112.8(6) ?
N4 C4 C8 122.6(6) ?
C3 C4 C8 124.6(6) ?
C1 C5 H5A 109.5 ?
C1 C5 H5B 109.5 ?
H5A C5 H5B 109.5 ?
C1 C5 H5C 109.5 ?
H5A C5 H5C 109.5 ?
H5B C5 H5C 109.5 ?
C2 C6 H6A 109.5 ?
C2 C6 H6B 109.5 ?
H6A C6 H6B 109.5 ?
C2 C6 H6C 109.5 ?
H6A C6 H6C 109.5 ?
H6B C6 H6C 109.5 ?
C3 C7 H7A 109.5 ?
C3 C7 H7B 109.5 ?
H7A C7 H7B 109.5 ?
C3 C7 H7C 109.5 ?
H7A C7 H7C 109.5 ?
H7B C7 H7C 109.5 ?
C4 C8 H8A 109.5 ?
C4 C8 H8B 109.5 ?
H8A C8 H8B 109.5 ?
C4 C8 H8C 109.5 ?
H8A C8 H8C 109.5 ?
H8B C8 H8C 109.5 ?
C10 C9 C12 110.8(5) yes
C10 C9 Co1 112.1(4) yes
C12 C9 Co1 115.0(4) yes
C10 C9 H9 106.0 ?
C12 C9 H9 106.0 ?
Co1 C9 H9 106.0 ?
O5 C10 N5 120.9(6) yes
O5 C10 C9 123.0(7) yes
N5 C10 C9 116.1(6) yes
N5 C11 H11A 109.5 ?
N5 C11 H11B 109.5 ?
H11A C11 H11B 109.5 ?
N5 C11 H11C 109.5 ?
H11A C11 H11C 109.5 ?
H11B C11 H11C 109.5 ?
C9 C12 H12A 109.5 ?
C9 C12 H12B 109.5 ?
H12A C12 H12B 109.5 ?
C9 C12 H12C 109.5 ?
H12A C12 H12C 109.5 ?
H12B C12 H12C 109.5 ?
N6 C13 C14 112.2(5) ?
N6 C13 C20 110.6(5) ?
C14 C13 C20 108.6(5) ?
N6 C13 H13 108.4 ?
C14 C13 H13 108.4 ?
C20 C13 H13 108.4 ?
C15 C14 C19 117.1(6) ?
C15 C14 C13 125.3(6) ?
C19 C14 C13 117.4(7) ?
C16 C15 C14 121.5(7) ?
C16 C15 H15 119.3 ?
C14 C15 H15 119.3 ?
C17 C16 C15 119.9(8) ?
C17 C16 H16 120.1 ?
C15 C16 H16 120.1 ?
C16 C17 C18 120.9(8) ?
C16 C17 H17 119.6 ?
C18 C17 H17 119.6 ?
C17 C18 C19 119.2(8) ?
C17 C18 H18 120.4 ?
C19 C18 H18 120.4 ?
C18 C19 C14 121.4(7) ?
C18 C19 H19 119.3 ?
C14 C19 H19 119.3 ?
C13 C20 H20A 109.5 ?
C13 C20 H20B 109.5 ?
H20A C20 H20B 109.5 ?
C13 C20 H20C 109.5 ?
H20A C20 H20C 109.5 ?
H20B C20 H20C 109.5 ?

loop_
_geom_bond_atom_site_label_1
_geom_bond_atom_site_label_2
_geom_bond_site_symmetry_2
_geom_bond_distance
_geom_bond_publ_flag
Co1 N3 . 1.868(5) yes
Co1 N1 . 1.889(5) yes
Co1 N2 . 1.890(5) yes
Co1 N4 . 1.894(5) yes
Co1 N6 . 2.070(4) yes
Co1 C9 . 2.080(5) yes
O1 N1 . 1.362(6) ?
O1 H1 . 0.8200 ?
O2 N2 . 1.339(6) ?
O3 N3 . 1.342(6) ?
O3 H3 . 0.8200 ?
O4 N4 . 1.326(6) ?
O5 C10 . 1.229(7) yes
O6 H6F . 0.97(3) ?
O6 H6G . 0.96(3) ?
N1 C1 . 1.300(8) ?
N2 C2 . 1.310(8) ?
N3 C3 . 1.292(7) ?
N4 C4 . 1.298(7) ?
N5 C10 . 1.342(8) yes
N5 C11 . 1.470(8) yes
N5 H5 . 0.8600 ?
N6 C13 . 1.494(7) ?
N6 H6D . 0.9000 ?
N6 H6E . 0.9000 ?
C1 C2 . 1.447(9) ?
C1 C5 . 1.501(8) ?
C2 C6 . 1.504(8) ?
C3 C4 . 1.453(9) ?
C3 C7 . 1.498(8) ?
C4 C8 . 1.500(8) ?
C5 H5A . 0.9600 ?
C5 H5B . 0.9600 ?
C5 H5C . 0.9600 ?
C6 H6A . 0.9600 ?
C6 H6B . 0.9600 ?
C6 H6C . 0.9600 ?
C7 H7A . 0.9600 ?
C7 H7B . 0.9600 ?
C7 H7C . 0.9600 ?
C8 H8A . 0.9600 ?
C8 H8B . 0.9600 ?
C8 H8C . 0.9600 ?
C9 C10 . 1.504(8) yes
C9 C12 . 1.534(8) yes
C9 H9 . 0.9800 ?
C11 H11A . 0.9600 ?
C11 H11B . 0.9600 ?
C11 H11C . 0.9600 ?
C12 H12A . 0.9600 ?
C12 H12B . 0.9600 ?
C12 H12C . 0.9600 ?
C13 C14 . 1.508(8) ?
C13 C20 . 1.519(8) ?
C13 H13 . 0.9800 ?
C14 C15 . 1.377(9) ?
C14 C19 . 1.400(8) ?
C15 C16 . 1.376(9) ?
C15 H15 . 0.9300 ?
C16 C17 . 1.357(10) ?
C16 H16 . 0.9300 ?
C17 C18 . 1.365(11) ?
C17 H17 . 0.9300 ?
C18 C19 . 1.375(10) ?
C18 H18 . 0.9300 ?
C19 H19 . 0.9300 ?
C20 H20A . 0.9600 ?
C20 H20B . 0.9600 ?
C20 H20C . 0.9600 ?

loop_
_geom_hbond_atom_site_label_D
_geom_hbond_atom_site_label_H
_geom_hbond_atom_site_label_A
_geom_hbond_site_symmetry_A
_geom_hbond_distance_DH
_geom_hbond_distance_HA
_geom_hbond_distance_DA
_geom_hbond_angle_DHA
O1 H1 O4 . 0.82 1.75 2.536(6) 159
O3 H3 O2 . 0.82 1.71 2.499(6) 162
O6 H6F O4 2 0.97(3) 1.96(5) 2.787(6) 143(6)
O6 H6G O5 . 0.96(3) 1.89(4) 2.813(7) 162(7)
N5 H5 O4 . 0.86 2.49 3.030(7) 122
N6 H6D O6 3_556 0.90 2.36 3.108(7) 141
N6 H6E O5 3_556 0.90 2.39 3.163(6) 143

loop_
_geom_torsion_atom_site_label_1
_geom_torsion_atom_site_label_2
_geom_torsion_atom_site_label_3
_geom_torsion_atom_site_label_4
_geom_torsion
N2 Co1 N1 C1 3.1(5)
N4 Co1 N1 C1 -176.2(5)
N6 Co1 N1 C1 91.0(5)
C9 Co1 N1 C1 -87.8(6)
N2 Co1 N1 O1 -176.2(6)
N4 Co1 N1 O1 4.5(6)
N6 Co1 N1 O1 -88.3(6)
C9 Co1 N1 O1 92.9(6)
N3 Co1 N2 C2 176.7(5)
N1 Co1 N2 C2 -3.0(5)
N6 Co1 N2 C2 -91.8(5)
C9 Co1 N2 C2 90.2(5)
N3 Co1 N2 O2 -5.8(5)
N1 Co1 N2 O2 174.5(6)
N6 Co1 N2 O2 85.6(5)
C9 Co1 N2 O2 -92.3(5)
N2 Co1 N3 C3 -175.6(6)
N4 Co1 N3 C3 3.7(5)
N6 Co1 N3 C3 96.5(6)
C9 Co1 N3 C3 -84.7(6)
N2 Co1 N3 O3 3.9(6)
N4 Co1 N3 O3 -176.8(6)
N6 Co1 N3 O3 -84.1(6)
C9 Co1 N3 O3 94.7(6)
N3 Co1 N4 C4 -2.5(4)
N1 Co1 N4 C4 177.2(5)
N6 Co1 N4 C4 -93.9(5)
C9 Co1 N4 C4 84.1(5)
N3 Co1 N4 O4 177.1(5)
N1 Co1 N4 O4 -3.2(5)
N6 Co1 N4 O4 85.7(4)
C9 Co1 N4 O4 -96.3(4)
N3 Co1 N6 C13 -96.2(4)
N1 Co1 N6 C13 84.7(5)
N2 Co1 N6 C13 165.7(5)
N4 Co1 N6 C13 -14.5(5)
O1 N1 C1 C2 176.8(6)
Co1 N1 C1 C2 -2.6(8)
O1 N1 C1 C5 -2.7(11)
Co1 N1 C1 C5 177.9(5)
O2 N2 C2 C1 -175.1(6)
Co1 N2 C2 C1 2.5(8)
O2 N2 C2 C6 3.0(10)
Co1 N2 C2 C6 -179.4(5)
N1 C1 C2 N2 0.1(10)
C5 C1 C2 N2 179.6(6)
N1 C1 C2 C6 -178.0(6)
C5 C1 C2 C6 1.5(12)
O3 N3 C3 C4 176.4(6)
Co1 N3 C3 C4 -4.1(8)
O3 N3 C3 C7 -1.7(11)
Co1 N3 C3 C7 177.8(5)
O4 N4 C4 C3 -178.6(5)
Co1 N4 C4 C3 1.0(7)
O4 N4 C4 C8 -0.5(9)
Co1 N4 C4 C8 179.1(4)
N3 C3 C4 N4 2.0(9)
C7 C3 C4 N4 -180.0(6)
N3 C3 C4 C8 -176.0(6)
C7 C3 C4 C8 2.0(10)
N3 Co1 C9 C10 166.1(5)
N1 Co1 C9 C10 -14.8(5)
N2 Co1 C9 C10 -95.8(5)
N4 Co1 C9 C10 84.3(5)
N3 Co1 C9 C12 -66.0(5)
N1 Co1 C9 C12 113.0(5)
N2 Co1 C9 C12 32.0(5)
N4 Co1 C9 C12 -147.8(5)
C11 N5 C10 O5 -6.5(10)
C11 N5 C10 C9 174.4(5)
C12 C9 C10 O5 -26.9(8)
Co1 C9 C10 O5 103.2(7)
C12 C9 C10 N5 152.2(6)
Co1 C9 C10 N5 -77.8(6)
Co1 N6 C13 C14 79.4(6)
Co1 N6 C13 C20 -159.2(4)
N6 C13 C14 C15 34.0(9)
C20 C13 C14 C15 -88.5(8)
N6 C13 C14 C19 -151.9(6)
C20 C13 C14 C19 85.5(8)
C19 C14 C15 C16 2.4(10)
C13 C14 C15 C16 176.5(6)
C14 C15 C16 C17 -1.9(11)
C15 C16 C17 C18 -0.2(12)
C16 C17 C18 C19 1.6(13)
C17 C18 C19 C14 -1.0(13)
C15 C14 C19 C18 -1.0(11)
C13 C14 C19 C18 -175.5(7)
